data_7238071
loop_
_publ_author_name
'Yang, Wei'
'Liu, Chenxi'
'Ma, Qi'
'Wang, Chiming'
'Wang, Hailong'
'Jiang, Jianzhuang'

_publ_section_title
;
 Metallomacrocycle-supported interpenetration networks assembled from
 binary N-containing ligands
;
_journal_issue 19
_journal_name_full CrystEngComm
_journal_page_first 3506
_journal_paper_doi 10.1039/C6CE00057F
_journal_volume 18
_journal_year 2016
_chemical_formula_moiety 'C14 H10 N8 O, H2 O'
_chemical_formula_sum 'C14 H12 N8 O2'
_chemical_formula_weight 324.32
_space_group_IT_number 14
_space_group_name_Hall '-P 2ybc'
_space_group_name_H-M_alt 'P 1 21/c 1'
_symmetry_cell_setting monoclinic
_symmetry_space_group_name_Hall '-P 2ybc'
_symmetry_space_group_name_H-M 'P 1 21/c 1'
_atom_sites_solution_hydrogens geom
_atom_sites_solution_primary direct
_atom_sites_solution_secondary difmap
_audit_creation_method SHELXL-97
_audit_update_record
;
2016-03-21 deposited with the CCDC.
2016-04-13 downloaded from the CCDC.
;
_cell_angle_alpha 90.00
_cell_angle_beta 100.028(2)
_cell_angle_gamma 90.00
_cell_formula_units_Z 4
_cell_length_a 5.9576(7)
_cell_length_b 16.0500(18)
_cell_length_c 16.1222(18)
_cell_measurement_reflns_used 1987
_cell_measurement_temperature 293(2)
_cell_measurement_theta_max 27.82
_cell_measurement_theta_min 1.12
_cell_volume 1518.0(3)
_computing_cell_refinement
;       
CrysAlisPro, Agilent Technologies,
Version 1.171.35.19 (release 27-10-2011 CrysAlis171 .NET)
(compiled Oct 27 2011,15:02:11) 
;
_computing_data_collection
;
CrysAlisPro, Agilent Technologies,
Version 1.171.35.19 (release 27-10-2011 CrysAlis171 .NET)
(compiled Oct 27 2011,15:02:11)
;
_computing_data_reduction
;
CrysAlisPro, Agilent Technologies,
Version 1.171.35.19 (release 27-10-2011 CrysAlis171 .NET)
(compiled Oct 27 2011,15:02:11)
;
_computing_molecular_graphics 'XP and  Dimond 3.0'
_computing_structure_refinement 'SHELXL-97 (Sheldrick, 2008)'
_computing_structure_solution 'SHELXS-97 (Sheldrick, 2008)'
_diffrn_ambient_temperature 293(2)
_diffrn_detector_area_resol_mean 10.5148
_diffrn_measured_fraction_theta_full 0.999
_diffrn_measured_fraction_theta_max 0.999
_diffrn_measurement_device_type 'Xcalibur, Eos, Gemini'
_diffrn_measurement_method '\w scans'
_diffrn_radiation_monochromator graphite
_diffrn_radiation_source 'fine-focus sealed tube'
_diffrn_radiation_type MoK\a
_diffrn_radiation_wavelength 0.71073
_diffrn_reflns_av_R_equivalents 0.0194
_diffrn_reflns_av_sigmaI/netI 0.0234
_diffrn_reflns_limit_h_max 7
_diffrn_reflns_limit_h_min -6
_diffrn_reflns_limit_k_max 19
_diffrn_reflns_limit_k_min -17
_diffrn_reflns_limit_l_max 17
_diffrn_reflns_limit_l_min -19
_diffrn_reflns_number 7397
_diffrn_reflns_theta_full 25.00
_diffrn_reflns_theta_max 25.00
_diffrn_reflns_theta_min 1.80
_diffrn_standards_interval_count 0
_diffrn_standards_interval_time 0
_diffrn_standards_number 0
_exptl_absorpt_coefficient_mu 0.103
_exptl_absorpt_correction_T_max 1.00000
_exptl_absorpt_correction_T_min 0.94678
_exptl_absorpt_correction_type multi-scan
_exptl_absorpt_process_details
;   
CrysAlisPro, Agilent Technologies,
Version 1.171.37.34 (release 22-05-2014 CrysAlis171 .NET)
(compiled May 22 2014,16:03:01)
Empirical absorption correction using spherical harmonics,
 implemented in SCALE3 ABSPACK scaling algorithm.
;
_exptl_crystal_colour colorless
_exptl_crystal_density_diffrn 1.419
_exptl_crystal_density_method 'not measured'
_exptl_crystal_description sheet
_exptl_crystal_F_000 672
_exptl_crystal_size_max 0.2
_exptl_crystal_size_mid 0.18
_exptl_crystal_size_min 0.08
_refine_diff_density_max 0.152
_refine_diff_density_min -0.175
_refine_diff_density_rms 0.031
_refine_ls_extinction_method none
_refine_ls_goodness_of_fit_ref 1.078
_refine_ls_hydrogen_treatment mixed
_refine_ls_matrix_type full
_refine_ls_number_parameters 217
_refine_ls_number_reflns 2661
_refine_ls_number_restraints 0
_refine_ls_restrained_S_all 1.078
_refine_ls_R_factor_all 0.0399
_refine_ls_R_factor_gt 0.0332
_refine_ls_shift/su_max 0.000
_refine_ls_shift/su_mean 0.000
_refine_ls_structure_factor_coef Fsqd
_refine_ls_weighting_details 'calc w=1/[\s^2^(Fo^2^)+(0.0465P)^2^+0.1283P] where P=(Fo^2^+2Fc^2^)/3'
_refine_ls_weighting_scheme calc
_refine_ls_wR_factor_gt 0.0855
_refine_ls_wR_factor_ref 0.0886
_reflns_number_gt 2255
_reflns_number_total 2661
_reflns_threshold_expression >2sigma(I)
_cod_data_source_file c6ce00057f3.cif
_cod_data_source_block btzb
_cod_depositor_comments
;
The following automatic conversions were performed:

data name '_iucr_refine_instruction_details' was replaced with
'_iucr_refine_instructions_details' as specified in the replacement
file 'data/replacement-values/replacement_tags.lst'.

Automatic conversion script
Id: cif_correct_tags 9268 2022-04-12 08:56:07Z antanas 
;
_cod_original_sg_symbol_Hall '-P 2ybc '
_cod_original_sg_symbol_H-M 'P 21/c'
_cod_database_code 7238071

loop_
_symmetry_equiv_pos_as_xyz
'x, y, z'
'-x, y+1/2, -z+1/2'
'-x, -y, -z'
'x, -y-1/2, z-1/2'

loop_
_atom_site_label
_atom_site_type_symbol
_atom_site_fract_x
_atom_site_fract_y
_atom_site_fract_z
_atom_site_U_iso_or_equiv
_atom_site_adp_type
_atom_site_occupancy
_atom_site_symmetry_multiplicity
_atom_site_calc_flag
_atom_site_refinement_flags
C1 C 0.5250(2) 0.00014(8) 0.18019(7) 0.0382(3) Uani 1 1 d .
C2 C 0.6184(2) 0.05387(7) 0.25095(7) 0.0343(3) Uani 1 1 d .
C3 C 0.4806(2) 0.11363(8) 0.27975(8) 0.0423(3) Uani 1 1 d .
H3 H 0.3306 0.1202 0.2527 0.051 Uiso 1 1 calc R
C4 C 0.5651(2) 0.16303(9) 0.34804(8) 0.0459(3) Uani 1 1 d .
H4 H 0.4722 0.2027 0.3670 0.055 Uiso 1 1 calc R
C5 C 0.7887(2) 0.15344(8) 0.38824(7) 0.0383(3) Uani 1 1 d .
C6 C 0.9299(2) 0.09599(8) 0.35916(8) 0.0378(3) Uani 1 1 d .
H6 H 1.0812 0.0908 0.3853 0.045 Uiso 1 1 calc R
C7 C 0.8440(2) 0.04650(8) 0.29088(8) 0.0371(3) Uani 1 1 d .
H7 H 0.9384 0.0077 0.2713 0.044 Uiso 1 1 calc R
C8 C 1.0739(2) 0.19934(8) 0.50317(8) 0.0406(3) Uani 1 1 d .
C9 C 1.1426(2) 0.12916(9) 0.55041(9) 0.0497(4) Uani 1 1 d .
H9 H 1.0480 0.0827 0.5472 0.060 Uiso 1 1 calc R
C10 C 1.3526(2) 0.12856(8) 0.60237(8) 0.0464(3) Uani 1 1 d .
H10 H 1.4009 0.0811 0.6335 0.056 Uiso 1 1 calc R
C11 C 1.4929(2) 0.19843(8) 0.60865(7) 0.0363(3) Uani 1 1 d .
C12 C 1.4201(2) 0.26793(8) 0.56080(8) 0.0428(3) Uani 1 1 d .
H12 H 1.5124 0.3150 0.5645 0.051 Uiso 1 1 calc R
C13 C 1.2116(2) 0.26822(9) 0.50759(8) 0.0432(3) Uani 1 1 d .
H13 H 1.1649 0.3149 0.4749 0.052 Uiso 1 1 calc R
C14 C 1.7121(2) 0.19732(7) 0.66652(8) 0.0365(3) Uani 1 1 d .
N1 N 0.62101(19) -0.06986(7) 0.15880(7) 0.0470(3) Uani 1 1 d .
H1 H 0.7600 -0.0977 0.1848 0.071 Uiso 1 1 d R
N2 N 0.4882(2) -0.10384(8) 0.09178(8) 0.0652(4) Uani 1 1 d .
N3 N 0.3156(2) -0.05474(9) 0.07291(8) 0.0679(4) Uani 1 1 d .
N4 N 0.3326(2) 0.01102(8) 0.12682(7) 0.0528(3) Uani 1 1 d .
N5 N 1.86557(17) 0.25909(7) 0.67639(7) 0.0399(3) Uani 1 1 d .
H5 H 1.8706 0.3096 0.6470 0.060 Uiso 1 1 d R
N6 N 2.04451(19) 0.23637(7) 0.73451(7) 0.0481(3) Uani 1 1 d .
N7 N 1.9973(2) 0.16261(7) 0.75913(7) 0.0508(3) Uani 1 1 d .
N8 N 1.79157(19) 0.13616(7) 0.71815(7) 0.0481(3) Uani 1 1 d .
O1 O 0.85711(15) 0.20613(6) 0.45504(6) 0.0527(3) Uani 1 1 d .
O2 O 0.90581(15) 0.09446(6) 0.09651(6) 0.0491(3) Uani 1 1 d .
H2A H 1.0447 0.0731 0.1097 0.074 Uiso 1 1 d R
H2B H 0.8495 0.0823 0.0450 0.074 Uiso 1 1 d R

loop_
_atom_site_aniso_label
_atom_site_aniso_U_11
_atom_site_aniso_U_22
_atom_site_aniso_U_33
_atom_site_aniso_U_23
_atom_site_aniso_U_13
_atom_site_aniso_U_12
C1 0.0381(7) 0.0372(7) 0.0364(6) -0.0011(5) -0.0013(5) 0.0041(5)
C2 0.0346(7) 0.0344(6) 0.0325(6) 0.0019(5) 0.0020(5) -0.0006(5)
C3 0.0300(7) 0.0495(8) 0.0446(7) -0.0058(6) -0.0016(6) 0.0034(6)
C4 0.0343(7) 0.0523(8) 0.0498(8) -0.0130(6) 0.0037(6) 0.0064(6)
C5 0.0356(7) 0.0414(7) 0.0366(7) -0.0058(5) 0.0031(5) -0.0042(5)
C6 0.0289(6) 0.0433(7) 0.0391(7) -0.0014(6) 0.0001(5) 0.0005(5)
C7 0.0351(7) 0.0367(7) 0.0384(7) -0.0016(5) 0.0034(5) 0.0039(5)
C8 0.0341(7) 0.0509(8) 0.0358(7) -0.0123(6) 0.0034(5) -0.0003(6)
C9 0.0504(8) 0.0462(8) 0.0502(8) -0.0043(6) 0.0023(7) -0.0163(6)
C10 0.0527(8) 0.0403(7) 0.0434(7) 0.0045(6) 0.0001(6) -0.0065(6)
C11 0.0364(7) 0.0383(7) 0.0339(6) -0.0011(5) 0.0055(5) -0.0018(5)
C12 0.0384(7) 0.0386(7) 0.0498(8) 0.0030(6) 0.0028(6) -0.0067(6)
C13 0.0404(7) 0.0441(8) 0.0433(7) 0.0029(6) 0.0020(6) 0.0023(6)
C14 0.0372(7) 0.0347(7) 0.0370(6) -0.0017(5) 0.0051(5) 0.0015(5)
N1 0.0444(6) 0.0437(6) 0.0463(6) -0.0111(5) -0.0109(5) 0.0100(5)
N2 0.0604(8) 0.0624(8) 0.0615(8) -0.0262(7) -0.0207(7) 0.0167(7)
N3 0.0638(9) 0.0675(9) 0.0599(8) -0.0268(7) -0.0243(7) 0.0206(7)
N4 0.0501(7) 0.0520(7) 0.0477(7) -0.0134(5) -0.0155(5) 0.0128(5)
N5 0.0360(6) 0.0371(6) 0.0438(6) -0.0008(5) -0.0012(5) -0.0003(5)
N6 0.0390(6) 0.0474(7) 0.0533(7) -0.0037(5) -0.0051(5) 0.0055(5)
N7 0.0466(7) 0.0460(7) 0.0545(7) -0.0003(6) -0.0057(5) 0.0067(5)
N8 0.0467(7) 0.0414(6) 0.0518(7) 0.0054(5) -0.0037(5) 0.0022(5)
O1 0.0372(5) 0.0615(6) 0.0549(6) -0.0257(5) -0.0044(4) 0.0055(4)
O2 0.0455(6) 0.0544(6) 0.0442(5) -0.0083(4) -0.0011(4) 0.0089(4)

loop_
_atom_type_symbol
_atom_type_description
_atom_type_scat_dispersion_real
_atom_type_scat_dispersion_imag
_atom_type_scat_source
C C 0.0033 0.0016 'International Tables Vol C Tables 4.2.6.8 and 6.1.1.4'
H H 0.0000 0.0000 'International Tables Vol C Tables 4.2.6.8 and 6.1.1.4'
N N 0.0061 0.0033 'International Tables Vol C Tables 4.2.6.8 and 6.1.1.4'
O O 0.0106 0.0060 'International Tables Vol C Tables 4.2.6.8 and 6.1.1.4'

loop_
_geom_angle_atom_site_label_1
_geom_angle_atom_site_label_2
_geom_angle_atom_site_label_3
_geom_angle
N4 C1 N1 107.81(10)
N4 C1 C2 126.92(11)
N1 C1 C2 125.27(11)
C7 C2 C3 118.82(11)
C7 C2 C1 121.16(11)
C3 C2 C1 120.03(11)
C4 C3 C2 120.51(11)
C4 C3 H3 119.7
C2 C3 H3 119.7
C3 C4 C5 119.83(12)
C3 C4 H4 120.1
C5 C4 H4 120.1
O1 C5 C6 124.09(11)
O1 C5 C4 115.37(11)
C6 C5 C4 120.50(11)
C7 C6 C5 119.35(11)
C7 C6 H6 120.3
C5 C6 H6 120.3
C6 C7 C2 120.95(11)
C6 C7 H7 119.5
C2 C7 H7 119.5
C13 C8 C9 120.80(12)
C13 C8 O1 117.07(12)
C9 C8 O1 121.92(12)
C10 C9 C8 119.39(12)
C10 C9 H9 120.3
C8 C9 H9 120.3
C9 C10 C11 120.55(12)
C9 C10 H10 119.7
C11 C10 H10 119.7
C12 C11 C10 118.91(12)
C12 C11 C14 121.51(11)
C10 C11 C14 119.57(11)
C13 C12 C11 120.68(12)
C13 C12 H12 119.7
C11 C12 H12 119.7
C8 C13 C12 119.65(12)
C8 C13 H13 120.2
C12 C13 H13 120.2
N8 C14 N5 108.26(11)
N8 C14 C11 126.26(11)
N5 C14 C11 125.48(11)
C1 N1 N2 109.39(10)
C1 N1 H1 130.5
N2 N1 H1 120.1
N3 N2 N1 106.05(11)
N2 N3 N4 110.88(11)
C1 N4 N3 105.87(10)
C14 N5 N6 108.95(11)
C14 N5 H5 131.2
N6 N5 H5 119.6
N7 N6 N5 105.90(10)
N6 N7 N8 111.30(10)
C14 N8 N7 105.59(11)
C5 O1 C8 120.61(10)
H2A O2 H2B 109.4

loop_
_geom_bond_atom_site_label_1
_geom_bond_atom_site_label_2
_geom_bond_distance
C1 N4 1.3198(15)
C1 N1 1.3332(16)
C1 C2 1.4606(16)
C2 C7 1.3905(16)
C2 C3 1.3933(17)
C3 C4 1.3789(18)
C3 H3 0.9300
C4 C5 1.3845(17)
C4 H4 0.9300
C5 O1 1.3742(14)
C5 C6 1.3840(17)
C6 C7 1.3816(17)
C6 H6 0.9300
C7 H7 0.9300
C8 C13 1.3711(19)
C8 C9 1.381(2)
C8 O1 1.3905(15)
C9 C10 1.3793(18)
C9 H9 0.9300
C10 C11 1.3917(18)
C10 H10 0.9300
C11 C12 1.3825(18)
C11 C14 1.4672(16)
C12 C13 1.3810(17)
C12 H12 0.9300
C13 H13 0.9300
C14 N8 1.3204(16)
C14 N5 1.3390(16)
N1 N2 1.3392(15)
N1 H1 0.9699
N2 N3 1.2888(17)
N3 N4 1.3597(16)
N5 N6 1.3415(14)
N5 H5 0.9420
N6 N7 1.2951(16)
N7 N8 1.3552(15)
O2 H2A 0.8870
O2 H2B 0.8620
